data_1524700
loop_
_publ_author_name
'Klee, W.'
'Schaefer, H.'

_publ_section_title
;
 Zur Kenntnis von Pb Al2 Se4 und Pb Ga2 Se4
;
_journal_name_full 'Materials Research Bulletin'
_journal_page_first 1033
_journal_page_last 1038
_journal_volume 15
_journal_year 1980
_chemical_formula_sum 'Ga2 Pb Se4'
_chemical_name_systematic 'Pb Ga2 Se4'
_space_group_IT_number 70
_symmetry_space_group_name_Hall '-F 2uv 2vw'
_symmetry_space_group_name_H-M 'F d d d :2'
_cell_angle_alpha 90
_cell_angle_beta 90
_cell_angle_gamma 90
_cell_formula_units_Z 32
_cell_length_a 21.37
_cell_length_b 21.47
_cell_length_c 12.72
_cell_volume 5836.113
_citation_journal_id_ASTM MRBUAC
_cod_data_source_file Klee_MRBUAC_1980_475.cif
_cod_data_source_block Ga2Pb1Se4
_cod_original_formula_sum 'Ga2 Pb1 Se4'
_cod_database_code 1524700

loop_
_symmetry_equiv_pos_as_xyz
x,y,z
-x+1/4,-y+1/4,z
x,-y+1/4,-z+1/4
-x+1/4,y,-z+1/4
-x,-y,-z
x-1/4,y-1/4,-z
-x,y-1/4,z-1/4
x-1/4,-y,z-1/4
x,y+1/2,z+1/2
-x+1/4,-y+3/4,z+1/2
x,-y+3/4,-z+3/4
-x+1/4,y+1/2,-z+3/4
-x,-y+1/2,-z+1/2
x-1/4,y+1/4,-z+1/2
-x,y+1/4,z+1/4
x-1/4,-y+1/2,z+1/4
x+1/2,y,z+1/2
-x+3/4,-y+1/4,z+1/2
x+1/2,-y+1/4,-z+3/4
-x+3/4,y,-z+3/4
-x+1/2,-y,-z+1/2
x+1/4,y-1/4,-z+1/2
-x+1/2,y-1/4,z+1/4
x+1/4,-y,z+1/4
x+1/2,y+1/2,z
-x+3/4,-y+3/4,z
x+1/2,-y+3/4,-z+1/4
-x+3/4,y+1/2,-z+1/4
-x+1/2,-y+1/2,-z
x+1/4,y+1/4,-z
-x+1/2,y+1/4,z-1/4
x+1/4,-y+1/2,z-1/4

loop_
_atom_site_label
_atom_site_type_symbol
_atom_site_fract_x
_atom_site_fract_y
_atom_site_fract_z
_atom_site_occupancy
_atom_site_U_iso_or_equiv
Pb3 Pb+2 0.872 0.125 0.125 1 0.0
Pb1 Pb+2 0.125 0.125 0.125 1 0.0
Pb2 Pb+2 0.125 0.125 0.625 1 0.0
Se1 Se-2 0.1644 0.2498 0.0079 1 0.0
Se4 Se-2 0.0062 0.4181 0.2656 1 0.0
Se2 Se-2 0.1644 0.5005 0.2446 1 0.0
Ga1 Ga+3 0.0012 0.8043 0.1662 1 0.0
Ga2 Ga+3 0.9977 0.2389 0.3734 1 0.0
Se3 Se-2 0.0044 0.343 0.0004 1 0.0
